data_1567268
loop_
_publ_author_name
'Kalinina, I. V.'
'Pervukhina, N. V.'
'Podberezskaya, N. V.'
'Fedin, V. P.'

_publ_section_title
;
 Cubane Tellurido Clusters [Zn(NH3)4]3[Mo4Te4(CN)12] and
 [Cd(NH3)4]3[W4Te4(CN)12]: Syntheses and Crystal Structures
;
_journal_issue 6
_journal_name_full 'Russian Journal of Coordination Chemistry'
_journal_page_first 389
_journal_page_last 393
_journal_paper_doi 10.1023/A:1016072510161
_journal_volume 28
_journal_year 2002
_chemical_formula_moiety '3(H12 N4 Cd), C12 W4 N12 Te4'
_chemical_formula_sum 'C12 H36 Cd3 N24 Te4 W4'
_chemical_formula_weight 2099.65
_space_group_crystal_system cubic
_space_group_IT_number 218
_space_group_name_Hall 'P -4n 2 3'
_space_group_name_H-M_alt 'P -4 3 n'
_symmetry_Int_Tables_number 218
_symmetry_space_group_name_H-M 'P -4 3 n'
_audit_creation_method 'manually at INEOS RAS'
_cell_angle_alpha 90
_cell_angle_beta 90
_cell_angle_gamma 90
_cell_formula_units_Z 2
_cell_length_a 12.809(2)
_cell_length_b 12.809(2)
_cell_length_c 12.809(2)
_cell_volume 2101.6(6)
_diffrn_ambient_temperature 295
_diffrn_radiation_probe x-ray
_diffrn_radiation_type MoK\a
_exptl_crystal_density_diffrn 3.318
_refine_ls_R_factor_gt 0.0243
_refine_ls_wR_factor_ref 0.0390
_cod_data_source_file R36-37old.cif
_cod_data_source_block compound_R37old
_cod_original_formula_sum 'C12 H36 W4 N24 Te4 Cd3'
_cod_database_code 1567268

loop_
_symmetry_equiv_pos_site_id
_symmetry_equiv_pos_as_xyz
1 x,y,z
2 z,x,y
3 y,z,x
4 x,-y,-z
5 z,-x,-y
6 y,-z,-x
7 -x,y,-z
8 -z,x,-y
9 -y,z,-x
10 -x,-y,z
11 -z,-x,y
12 -y,-z,x
13 1/2+y,1/2+x,1/2+z
14 1/2+x,1/2+z,1/2+y
15 1/2+z,1/2+y,1/2+x
16 1/2-y,1/2+x,1/2-z
17 1/2-x,1/2+z,1/2-y
18 1/2-z,1/2+y,1/2-x
19 1/2+y,1/2-x,1/2-z
20 1/2+x,1/2-z,1/2-y
21 1/2+z,1/2-y,1/2-x
22 1/2-y,1/2-x,1/2+z
23 1/2-x,1/2-z,1/2+y
24 1/2-z,1/2-y,1/2+x

loop_
_atom_site_label
_atom_site_type_symbol
_atom_site_fract_x
_atom_site_fract_y
_atom_site_fract_z
_atom_site_U_iso_or_equiv
Cd Cd 0.0 0.2500 0.5000 0.118(2)
W W -0.0819(1) -0.0819(1) -0.0819(1) 0.026(1)
Te Te 0.1207(1) -0.1207(1) -0.1207(1) 0.030(1)
C C -0.0950(20) -0.2491(9) -0.0970(20) 0.038(4)
N(1) N -0.0990(17) -0.3371(9) -0.1154(16) 0.051(4)
N(2) N 0.1260(14) 0.1447(13) 0.4295(10) 0.066(5)
